data_4336769
loop_
_publ_author_name
'Junichi Nishijo'
'Masaya Enomoto'

_publ_section_title
;
 A Series of Weak Ferromagnets Based on a Chromium-Acetylide-TTF Type
 Complex: Correlation of the Structures and Magnetic Properties and Origin
 of the Weak Ferromagnetism
;
_journal_name_full 'Inorganic Chemistry'
_journal_page_first 13263
_journal_page_last 13268
_journal_paper_doi 10.1021/ic402217c
_journal_volume 52
_journal_year 2013
_chemical_formula_moiety 'C32 H38 Cr N4 S12 2+, 2(B F4 1-), 2(C6 H5 F), C2 H3 N'
_chemical_formula_sum 'C46 H51 B2 Cr F10 N5 S12'
_chemical_formula_weight 1322.26
_chemical_name_common '[CrCyclam(C2MeEDT-TTF)2][BF4]2(PhF)2(CH3CN)'
_chemical_name_systematic
; 
 ? 
;
_space_group_IT_number 15
_symmetry_cell_setting monoclinic
_symmetry_space_group_name_Hall '-C 2yc'
_symmetry_space_group_name_H-M 'C 1 2/c 1'
_atom_sites_solution_hydrogens geom
_atom_sites_solution_primary direct
_atom_sites_solution_secondary difmap
_audit_creation_method SHELXL-97
_cell_angle_alpha 90.00
_cell_angle_beta 102.243(3)
_cell_angle_gamma 90.00
_cell_formula_units_Z 4
_cell_length_a 33.111(3)
_cell_length_b 11.4104(10)
_cell_length_c 15.9190(16)
_cell_measurement_reflns_used 9622
_cell_measurement_temperature 293(2)
_cell_measurement_theta_max 30.3439
_cell_measurement_theta_min 2.2239
_cell_volume 5877.6(9)
_computing_cell_refinement 'CrystalClear (Rigaku/MSC Inc., 2006)'
_computing_data_collection 'CrystalClear (Rigaku/MSC Inc., 2006)'
_computing_data_reduction 'CrystalClear (Rigaku/MSC Inc., 2006)'
_computing_structure_refinement 'SHELXL-97 (Sheldrick, 1997)'
_computing_structure_solution 'SIR2004 (M. C. Burla et al.)'
_diffrn_ambient_temperature 293(2)
_diffrn_detector_area_resol_mean 14.7059
_diffrn_measured_fraction_theta_full 0.993
_diffrn_measured_fraction_theta_max 0.993
_diffrn_measurement_details
;
scan:
    Number of images: 360
               Slice: -80.0000 - 100.0000
         Image width: 0.5000
            Exp time: 5.0000
       Rotation axis: Phi
               Omega: 0.0000
                 Chi: 0.0000
                 Phi: 0.0000
                 XTD: 35.0119
              2theta: 10.2226
scan:
    Number of images: 98
               Slice: -29.5000 - 19.5000
         Image width: 0.5000
            Exp time: 5.0000
       Rotation axis: Omega
               Omega: 0.0000
                 Chi: 90.0000
                 Phi: 0.0000
                 XTD: 35.0119
              2theta: 10.2226
scan:
    Number of images: 98
               Slice: -29.5000 - 19.5000
         Image width: 0.5000
            Exp time: 5.0000
       Rotation axis: Omega
               Omega: 0.0000
                 Chi: 90.0000
                 Phi: 90.0000
                 XTD: 35.0119
              2theta: 10.2226
scan:
    Number of images: 98
               Slice: -29.5000 - 19.5000
         Image width: 0.5000
            Exp time: 5.0000
       Rotation axis: Omega
               Omega: 0.0000
                 Chi: 90.0000
                 Phi: 180.0000
                 XTD: 35.0119
              2theta: 10.2226

;
_diffrn_measurement_device_details
;
AFC7: Eulerian 3 circle
;
_diffrn_measurement_device_type 'Rigaku AFC7R with CCD detector'
_diffrn_measurement_method dtprofit.ref
_diffrn_radiation_monochromator graphite
_diffrn_radiation_source 'fine-focus sealed tube'
_diffrn_radiation_type MoK\a
_diffrn_radiation_wavelength 0.71073
_diffrn_reflns_av_R_equivalents 0.0219
_diffrn_reflns_av_sigmaI/netI 0.0200
_diffrn_reflns_limit_h_max 47
_diffrn_reflns_limit_h_min -46
_diffrn_reflns_limit_k_max 13
_diffrn_reflns_limit_k_min -15
_diffrn_reflns_limit_l_max 22
_diffrn_reflns_limit_l_min -21
_diffrn_reflns_number 28544
_diffrn_reflns_theta_full 28.8
_diffrn_reflns_theta_max 28.8
_diffrn_reflns_theta_min 2.22
_exptl_absorpt_coefficient_mu 0.691
_exptl_absorpt_correction_T_max 0.902
_exptl_absorpt_correction_T_min 0.813
_exptl_absorpt_correction_type numerical
_exptl_absorpt_process_details
; 
 CrystalClear-SM 1.3.6 SP3 r6 (Rigaku/MSC Inc., 2006) 
;
_exptl_crystal_colour black
_exptl_crystal_density_diffrn 1.494
_exptl_crystal_description block
_exptl_crystal_F_000 2712
_exptl_crystal_size_max 0.2
_exptl_crystal_size_mid 0.2
_exptl_crystal_size_min 0.15
_refine_diff_density_max 1.154
_refine_diff_density_min -0.625
_refine_diff_density_rms 0.099
_refine_ls_extinction_method none
_refine_ls_goodness_of_fit_ref 1.110
_refine_ls_hydrogen_treatment mixed
_refine_ls_matrix_type full
_refine_ls_number_parameters 308
_refine_ls_number_reflns 7653
_refine_ls_number_restraints 3
_refine_ls_restrained_S_all 1.111
_refine_ls_R_factor_all 0.0870
_refine_ls_R_factor_gt 0.0749
_refine_ls_shift/su_max 0.017
_refine_ls_shift/su_mean 0.008
_refine_ls_structure_factor_coef Fsqd
_refine_ls_weighting_details 'calc w=1/[\s^2^(Fo^2^)+(0.1550P)^2^+4.2600P] where P=(Fo^2^+2Fc^2^)/3'
_refine_ls_weighting_scheme calc
_refine_ls_wR_factor_gt 0.2305
_refine_ls_wR_factor_ref 0.2486
_reflns_number_gt 6208
_reflns_number_total 7653
_reflns_threshold_expression >2sigma(I)
_cod_data_source_file ic402217c_si_001_1.cif
_cod_data_source_block '[CrCyclam(C2MeEDT-TTF)2][BF4]2(PhF)2(CH3CN)'
_cod_original_cell_volume 5877.7(10)
_cod_database_code 4336769

loop_
_symmetry_equiv_pos_as_xyz
'x, y, z'
'-x, y, -z+1/2'
'x+1/2, y+1/2, z'
'-x+1/2, y+1/2, -z+1/2'
'-x, -y, -z'
'x, -y, z-1/2'
'-x+1/2, -y+1/2, -z'
'x+1/2, -y+1/2, z-1/2'

loop_
_atom_site_label
_atom_site_type_symbol
_atom_site_fract_x
_atom_site_fract_y
_atom_site_fract_z
_atom_site_U_iso_or_equiv
_atom_site_adp_type
_atom_site_occupancy
_atom_site_symmetry_multiplicity
_atom_site_calc_flag
_atom_site_refinement_flags
_atom_site_disorder_assembly
_atom_site_disorder_group
Cr1 Cr 0.2500 0.2500 0.5000 0.03642(18) Uani 1 2 d S . .
N1 N 0.22565(7) 0.0848(2) 0.46741(16) 0.0456(5) Uani 1 1 d . . .
H1 H 0.2443 0.0452 0.4437 0.055 Uiso 1 1 calc R . .
N2 N 0.26674(7) 0.1855(2) 0.62406(15) 0.0452(5) Uani 1 1 d . . .
H2 H 0.2473 0.2099 0.6530 0.054 Uiso 1 1 calc R . .
S1 S 0.42233(2) 0.16725(9) 0.50535(6) 0.0615(3) Uani 1 1 d . . .
S2 S 0.42826(2) 0.07494(9) 0.33724(6) 0.0621(3) Uani 1 1 d . . .
S3 S 0.52181(3) 0.19163(11) 0.55622(7) 0.0723(3) Uani 1 1 d . . .
S4 S 0.52726(2) 0.09912(12) 0.38726(6) 0.0763(3) Uani 1 1 d . . .
S5 S 0.61089(3) 0.23259(12) 0.61529(9) 0.0857(4) Uani 1 1 d . . .
S6 S 0.61672(3) 0.12367(17) 0.41129(8) 0.1000(5) Uani 1 1 d . . .
C1 C 0.22432(10) 0.0258(3) 0.5504(2) 0.0567(7) Uani 1 1 d . . .
H1A H 0.2222 -0.0584 0.5420 0.068 Uiso 1 1 calc R . .
H1B H 0.2003 0.0521 0.5710 0.068 Uiso 1 1 calc R . .
C2 C 0.26328(10) 0.0551(3) 0.6159(2) 0.0543(7) Uani 1 1 d . . .
H2A H 0.2621 0.0206 0.6711 0.065 Uiso 1 1 calc R . .
H2B H 0.2872 0.0236 0.5976 0.065 Uiso 1 1 calc R . .
C3 C 0.30766(11) 0.2247(3) 0.6741(2) 0.0572(8) Uani 1 1 d . . .
H3A H 0.3292 0.1932 0.6477 0.069 Uiso 1 1 calc R . .
H3B H 0.3118 0.1933 0.7319 0.069 Uiso 1 1 calc R . .
C4 C 0.31161(12) 0.3569(3) 0.6789(2) 0.0618(8) Uani 1 1 d . . .
H4A H 0.2879 0.3880 0.6984 0.074 Uiso 1 1 calc R . .
H4B H 0.3361 0.3763 0.7220 0.074 Uiso 1 1 calc R . .
C5 C 0.31446(10) 0.4181(3) 0.5961(2) 0.0562(7) Uani 1 1 d . . .
H5A H 0.3227 0.4989 0.6084 0.067 Uiso 1 1 calc R . .
H5B H 0.3355 0.3803 0.5715 0.067 Uiso 1 1 calc R . .
C6 C 0.30562(8) 0.1955(3) 0.47447(18) 0.0440(6) Uani 1 1 d . . .
C7 C 0.33821(8) 0.1676(3) 0.45623(19) 0.0468(6) Uani 1 1 d . . .
C8 C 0.34300(10) 0.0695(4) 0.2830(2) 0.0618(8) Uani 1 1 d . . .
H8A H 0.3183 0.0644 0.3052 0.093 Uiso 1 1 calc R . .
H8B H 0.3478 -0.0040 0.2575 0.093 Uiso 1 1 calc R . .
H8C H 0.3399 0.1302 0.2404 0.093 Uiso 1 1 calc R . .
C9 C 0.37589(8) 0.1405(3) 0.43161(19) 0.0466(6) Uani 1 1 d . . .
C10 C 0.37872(9) 0.0973(3) 0.3544(2) 0.0505(6) Uani 1 1 d . . .
C11 C 0.45389(8) 0.1270(3) 0.4362(2) 0.0577(8) Uani 1 1 d . . .
C12 C 0.49621(9) 0.1365(4) 0.4579(2) 0.0629(9) Uani 1 1 d . . .
C13 C 0.57090(9) 0.1844(4) 0.5323(3) 0.0666(9) Uani 1 1 d . . .
C14 C 0.57325(9) 0.1430(4) 0.4556(3) 0.0681(10) Uani 1 1 d . . .
C15 C 0.65041(13) 0.2564(5) 0.5536(4) 0.0968(18) Uani 1 1 d . . .
H15A H 0.6424 0.3227 0.5155 0.116 Uiso 1 1 calc R . .
H15B H 0.6761 0.2766 0.5928 0.116 Uiso 1 1 calc R . .
C16 C 0.65780(11) 0.1525(5) 0.5010(4) 0.0887(15) Uani 1 1 d . . .
H16A H 0.6620 0.0838 0.5377 0.106 Uiso 1 1 calc R . .
H16B H 0.6830 0.1656 0.4803 0.106 Uiso 1 1 calc R . .
B1 B 0.23309(13) -0.1875(4) 0.3321(3) 0.0591(9) Uani 1 1 d . . .
F1 F 0.21088(11) -0.1507(3) 0.2534(2) 0.1157(11) Uani 1 1 d . . .
F2 F 0.25979(9) -0.0981(3) 0.3621(3) 0.1064(10) Uani 1 1 d . . .
F3 F 0.25451(10) -0.2854(3) 0.3169(2) 0.1050(9) Uani 1 1 d . . .
F4 F 0.20706(15) -0.2074(4) 0.3833(3) 0.1407(15) Uani 1 1 d . . .
C93 C 0.3841(5) 0.4127(11) 0.3363(10) 0.188(4) Uiso 1 1 d . . .
H93 H 0.3563 0.4046 0.3375 0.225 Uiso 1 1 calc R . .
C94 C 0.3984(5) 0.3903(13) 0.2663(10) 0.208(5) Uiso 1 1 d . . .
H94 H 0.3806 0.3780 0.2134 0.249 Uiso 1 1 calc R . .
C95 C 0.4419(8) 0.386(2) 0.2750(17) 0.321(10) Uiso 1 1 d . . .
H95 H 0.4548 0.3571 0.2327 0.385 Uiso 1 1 calc R . .
C96 C 0.4648(6) 0.4318(15) 0.3598(13) 0.253(7) Uiso 1 1 d . . .
H96 H 0.4930 0.4453 0.3656 0.303 Uiso 1 1 calc R . .
C97 C 0.4487(7) 0.4553(15) 0.4280(13) 0.243(7) Uiso 1 1 d . . .
H97 H 0.4626 0.4749 0.4833 0.292 Uiso 1 1 calc R . .
C98 C 0.4097(8) 0.4446(17) 0.3991(15) 0.250(7) Uiso 1 1 d . . .
F5 F 0.3936(5) 0.4723(15) 0.4684(11) 0.389(7) Uiso 1 1 d . . .
N90 N 0.5000 0.130(5) 0.7500 0.40(4)(4) Uiso 1 2 d SD . .
C91 C 0.5264(11) 0.207(5) 0.758(5) 0.41(3) Uiso 0.50 1 d PD A -1
C92 C 0.5313(12) 0.338(5) 0.765(3) 0.304(19) Uiso 0.50 1 d PD . .
H92A H 0.5344 0.3695 0.7107 0.456 Uiso 0.50 1 calc PR A .
H92B H 0.5553 0.3571 0.8083 0.456 Uiso 0.50 1 calc PR . .
H92C H 0.5073 0.3719 0.7804 0.456 Uiso 0.50 1 calc PR . .

loop_
_atom_site_aniso_label
_atom_site_aniso_U_11
_atom_site_aniso_U_22
_atom_site_aniso_U_33
_atom_site_aniso_U_23
_atom_site_aniso_U_13
_atom_site_aniso_U_12
Cr1 0.0254(3) 0.0461(3) 0.0385(3) 0.0016(2) 0.0084(2) 0.00379(19)
N1 0.0367(11) 0.0480(12) 0.0509(12) -0.0003(9) 0.0068(10) 0.0006(9)
N2 0.0373(11) 0.0562(13) 0.0414(11) 0.0046(9) 0.0067(9) 0.0059(9)
S1 0.0305(3) 0.0927(6) 0.0607(5) -0.0180(4) 0.0082(3) 0.0029(3)
S2 0.0328(3) 0.0977(7) 0.0581(5) -0.0116(4) 0.0147(3) 0.0048(3)
S3 0.0352(4) 0.1068(8) 0.0747(6) -0.0195(5) 0.0113(4) -0.0017(4)
S4 0.0324(4) 0.1356(10) 0.0626(5) -0.0072(5) 0.0137(4) 0.0017(4)
S5 0.0446(5) 0.1099(9) 0.0958(8) -0.0093(6) -0.0001(5) -0.0168(5)
S6 0.0363(4) 0.1843(15) 0.0843(7) 0.0126(8) 0.0243(5) -0.0012(6)
C1 0.0531(16) 0.0535(17) 0.0625(17) 0.0107(13) 0.0103(14) -0.0070(13)
C2 0.0535(16) 0.0541(16) 0.0541(15) 0.0144(13) 0.0087(13) 0.0033(13)
C3 0.0495(16) 0.0698(19) 0.0457(14) 0.0034(13) -0.0047(13) 0.0052(14)
C4 0.0586(18) 0.071(2) 0.0496(16) -0.0081(14) -0.0036(14) -0.0016(16)
C5 0.0424(14) 0.0581(18) 0.0627(18) -0.0052(13) -0.0013(14) -0.0058(12)
C6 0.0302(11) 0.0548(16) 0.0480(13) 0.0018(11) 0.0102(10) 0.0037(10)
C7 0.0301(11) 0.0572(16) 0.0536(15) 0.0011(12) 0.0100(11) 0.0034(10)
C8 0.0403(14) 0.087(2) 0.0573(18) -0.0035(16) 0.0084(13) 0.0040(15)
C9 0.0254(10) 0.0598(16) 0.0559(15) -0.0027(12) 0.0114(11) 0.0015(10)
C10 0.0323(12) 0.0660(18) 0.0548(15) -0.0022(13) 0.0125(12) 0.0001(11)
C11 0.0271(12) 0.086(2) 0.0604(17) -0.0075(15) 0.0099(12) 0.0011(13)
C12 0.0290(12) 0.095(3) 0.0650(19) -0.0068(17) 0.0114(13) 0.0019(14)
C13 0.0294(13) 0.088(3) 0.079(2) 0.0037(19) 0.0056(14) -0.0070(14)
C14 0.0290(13) 0.107(3) 0.070(2) 0.0095(19) 0.0138(14) 0.0009(15)
C15 0.0418(19) 0.101(4) 0.143(5) 0.025(3) 0.007(2) -0.0173(19)
C16 0.0358(16) 0.119(4) 0.112(4) 0.033(3) 0.0178(19) -0.0023(19)
B1 0.056(2) 0.065(2) 0.0573(19) -0.0061(16) 0.0148(16) 0.0006(16)
F1 0.107(2) 0.145(3) 0.0868(19) 0.0139(18) 0.0020(17) 0.014(2)
F2 0.0762(17) 0.0794(17) 0.158(3) -0.0362(17) 0.0109(18) -0.0066(13)
F3 0.106(2) 0.0698(15) 0.145(3) -0.0176(17) 0.040(2) 0.0088(15)
F4 0.179(4) 0.141(3) 0.137(3) 0.009(2) 0.111(3) -0.015(3)

loop_
_atom_type_symbol
_atom_type_description
_atom_type_scat_dispersion_real
_atom_type_scat_dispersion_imag
_atom_type_scat_source
C C 0.0033 0.0016 'International Tables Vol C Tables 4.2.6.8 and 6.1.1.4'
H H 0.0000 0.0000 'International Tables Vol C Tables 4.2.6.8 and 6.1.1.4'
N N 0.0061 0.0033 'International Tables Vol C Tables 4.2.6.8 and 6.1.1.4'
F F 0.0171 0.0103 'International Tables Vol C Tables 4.2.6.8 and 6.1.1.4'
S S 0.1246 0.1234 'International Tables Vol C Tables 4.2.6.8 and 6.1.1.4'
B B 0.0013 0.0007 'International Tables Vol C Tables 4.2.6.8 and 6.1.1.4'
Cr Cr 0.3209 0.6236 'International Tables Vol C Tables 4.2.6.8 and 6.1.1.4'

loop_
_geom_angle_atom_site_label_1
_geom_angle_atom_site_label_2
_geom_angle_atom_site_label_3
_geom_angle
_geom_angle_site_symmetry_1
_geom_angle_site_symmetry_3
C6 Cr1 C6 180.00(5) . 7_556
C6 Cr1 N2 90.64(10) . .
C6 Cr1 N2 89.36(10) 7_556 .
C6 Cr1 N2 89.36(10) . 7_556
C6 Cr1 N2 90.64(10) 7_556 7_556
N2 Cr1 N2 180.000(1) . 7_556
C6 Cr1 N1 90.42(11) . 7_556
C6 Cr1 N1 89.58(11) 7_556 7_556
N2 Cr1 N1 94.21(10) . 7_556
N2 Cr1 N1 85.79(10) 7_556 7_556
C6 Cr1 N1 89.58(11) . .
C6 Cr1 N1 90.42(11) 7_556 .
N2 Cr1 N1 85.79(10) . .
N2 Cr1 N1 94.21(10) 7_556 .
N1 Cr1 N1 180.0 7_556 .
C5 N1 C1 113.7(2) 7_556 .
C5 N1 Cr1 115.70(18) 7_556 .
C1 N1 Cr1 105.78(18) . .
C3 N2 C2 112.9(2) . .
C3 N2 Cr1 115.7(2) . .
C2 N2 Cr1 105.73(17) . .
C11 S1 C9 95.16(14) . .
C11 S2 C10 95.94(15) . .
C12 S3 C13 94.89(17) . .
C12 S4 C14 94.84(18) . .
C13 S5 C15 98.9(2) . .
C14 S6 C16 102.0(2) . .
N1 C1 C2 109.2(3) . .
N2 C2 C1 108.5(2) . .
N2 C3 C4 112.7(3) . .
C5 C4 C3 115.9(3) . .
N1 C5 C4 111.7(3) 7_556 .
C7 C6 Cr1 176.7(3) . .
C6 C7 C9 176.7(3) . .
C10 C9 C7 124.6(3) . .
C10 C9 S1 117.0(2) . .
C7 C9 S1 118.4(2) . .
C9 C10 C8 125.2(3) . .
C9 C10 S2 116.6(2) . .
C8 C10 S2 118.1(2) . .
C12 C11 S2 122.3(3) . .
C12 C11 S1 122.6(3) . .
S2 C11 S1 115.12(16) . .
C11 C12 S4 122.1(3) . .
C11 C12 S3 122.2(3) . .
S4 C12 S3 115.62(17) . .
C14 C13 S3 117.1(3) . .
C14 C13 S5 128.7(3) . .
S3 C13 S5 114.2(2) . .
C13 C14 S6 129.1(3) . .
C13 C14 S4 117.5(2) . .
S6 C14 S4 113.4(2) . .
C16 C15 S5 113.9(3) . .
C15 C16 S6 114.0(3) . .
F4 B1 F2 111.7(4) . .
F4 B1 F3 113.4(4) . .
F2 B1 F3 110.4(3) . .
F4 B1 F1 108.7(4) . .
F2 B1 F1 105.8(4) . .
F3 B1 F1 106.5(3) . .
C98 C93 C94 115.8(19) . .
C93 C94 C95 117.5(18) . .
C94 C95 C96 113(2) . .
C97 C96 C95 126(2) . .
C98 C97 C96 104(2) . .
C93 C98 C97 143(3) . .
C93 C98 F5 114(2) . .
C97 C98 F5 103(2) . .
C91 N90 C91 89(4) . 2_656
N90 C91 C92 141(3) . .

loop_
_geom_bond_atom_site_label_1
_geom_bond_atom_site_label_2
_geom_bond_distance
_geom_bond_site_symmetry_2
Cr1 C6 2.064(3) .
Cr1 C6 2.064(3) 7_556
Cr1 N2 2.070(2) .
Cr1 N2 2.070(2) 7_556
Cr1 N1 2.072(2) 7_556
Cr1 N1 2.072(2) .
N1 C5 1.489(4) 7_556
N1 C1 1.492(4) .
N2 C3 1.488(4) .
N2 C2 1.496(4) .
S1 C11 1.733(3) .
S1 C9 1.752(3) .
S2 C11 1.728(3) .
S2 C10 1.738(3) .
S3 C12 1.732(4) .
S3 C13 1.749(4) .
S4 C12 1.731(4) .
S4 C14 1.746(4) .
S5 C13 1.749(4) .
S5 C15 1.816(6) .
S6 C14 1.746(4) .
S6 C16 1.781(5) .
C1 C2 1.515(5) .
C3 C4 1.515(5) .
C4 C5 1.512(5) .
C5 N1 1.489(4) 7_556
C6 C7 1.218(4) .
C7 C9 1.419(4) .
C8 C10 1.490(4) .
C9 C10 1.346(4) .
C11 C12 1.375(4) .
C13 C14 1.327(6) .
C15 C16 1.501(8) .
B1 F4 1.326(5) .
B1 F2 1.367(5) .
B1 F3 1.372(5) .
B1 F1 1.377(5) .
C93 C98 1.22(2) .
C93 C94 1.326(16) .
C94 C95 1.42(2) .
C95 C96 1.50(2) .
C96 C97 1.33(2) .
C97 C98 1.28(2) .
C98 F5 1.36(2) .
N90 C91 1.222(19) .
N90 C91 1.222(18) 2_656
C91 C92 1.512(19) .
